data_7702430
loop_
_publ_author_name
'Costa, Judite'
'Delgado, Rita'
'Drew, Michael G. B.'
'F\'elix, Vitor'

_publ_section_title
;
 Methyl pyridine derivatives of 14-membered tetraaza macrocycles. A new
 host with high selectivity for cadmium&#x200A;&#x2020;
;
_journal_issue 24
_journal_name_full 'Journal of the Chemical Society, Dalton Transactions'
_journal_page_first 4331
_journal_paper_doi 10.1039/a907512g
_journal_year 1999
_chemical_formula_moiety '[CuL2](CLO4)2'
_chemical_formula_sum 'C31 H37 Cl2 Cu N7 O8'
_chemical_formula_weight 770.12
_space_group_IT_number 19
_space_group_name_Hall 'P 2ac 2ab'
_space_group_name_H-M_alt 'P 21 21 21'
_symmetry_cell_setting orthorhombic
_symmetry_space_group_name_H-M 'P 21 21 21'
_atom_sites_solution_hydrogens geom
_atom_sites_solution_primary direct
_atom_sites_solution_secondary difmap
_audit_creation_method SHELXL-97
_cell_angle_alpha 90.00
_cell_angle_beta 90.00
_cell_angle_gamma 90.00
_cell_formula_units_Z 4
_cell_length_a 9.891(11)
_cell_length_b 12.416(14)
_cell_length_c 26.81(3)
_cell_measurement_temperature 293(2)
_cell_volume 3292(6)
_computing_structure_refinement 'SHELXL-97 (Sheldrick, 1997)'
_computing_structure_solution 'SHELXS-97 (Sheldrick, 1990)'
_diffrn_ambient_temperature 293(2)
_diffrn_measured_fraction_theta_full 0.963
_diffrn_measured_fraction_theta_max 0.963
_diffrn_radiation_monochromator graphite
_diffrn_radiation_source 'fine-focus sealed tube'
_diffrn_radiation_type MoK\a
_diffrn_radiation_wavelength 0.71073
_diffrn_reflns_av_R_equivalents 0.1071
_diffrn_reflns_av_sigmaI/netI 0.0882
_diffrn_reflns_limit_h_max 12
_diffrn_reflns_limit_h_min 0
_diffrn_reflns_limit_k_max 14
_diffrn_reflns_limit_k_min -15
_diffrn_reflns_limit_l_max 33
_diffrn_reflns_limit_l_min -32
_diffrn_reflns_number 8400
_diffrn_reflns_theta_full 25.98
_diffrn_reflns_theta_max 25.98
_diffrn_reflns_theta_min 2.19
_exptl_absorpt_coefficient_mu 0.888
_exptl_crystal_density_diffrn 1.554
_exptl_crystal_density_method 'not measured'
_exptl_crystal_F_000 1596
_refine_diff_density_max 1.435
_refine_diff_density_min -0.812
_refine_diff_density_rms 0.129
_refine_ls_abs_structure_details 'Flack H D (1983), Acta Cryst. A39, 876-881'
_refine_ls_abs_structure_Flack 0.0(5)
_refine_ls_extinction_coef 0.0018(18)
_refine_ls_extinction_expression Fc^*^=kFc[1+0.001xFc^2^\l^3^/sin(2\q)]^-1/4^
_refine_ls_extinction_method SHELXL
_refine_ls_goodness_of_fit_ref 1.160
_refine_ls_hydrogen_treatment mixed
_refine_ls_matrix_type full
_refine_ls_number_parameters 444
_refine_ls_number_reflns 5688
_refine_ls_number_restraints 0
_refine_ls_restrained_S_all 1.160
_refine_ls_R_factor_all 0.1294
_refine_ls_R_factor_gt 0.0933
_refine_ls_shift/su_max 0.000
_refine_ls_shift/su_mean 0.000
_refine_ls_structure_factor_coef Fsqd
_refine_ls_weighting_details 'w=1/[\s^2^(Fo^2^)+(0.2000P)^2^+0.0000P] where P=(Fo^2^+2Fc^2^)/3'
_refine_ls_weighting_scheme calc
_refine_ls_wR_factor_gt 0.2644
_refine_ls_wR_factor_ref 0.2986
_reflns_number_gt 4136
_reflns_number_total 5688
_reflns_threshold_expression >2sigma(I)
_cod_data_source_file 907512g.txt
_cod_data_source_block complex1
_cod_depositor_comments
;
The following automatic conversions were performed:

data item '_symmetry_cell_setting' value 'Orthorhombic' was changed
to 'orthorhombic' in accordance with the
/home/saulius/struct/COD-crude-data/automatic-downloads/DataCite-retrospective/RSC/depositions/lib/dictionaries/cif_core.dic
dictionary named 'cif_core.dic' version 2.4.2 last updated on
2011-04-26.

data item '_refine_ls_weighting_scheme' value 'calc
w=1/[\s^2^(Fo^2^)+(0.2000P)^2^+0.0000P] where P=(Fo^2^+2Fc^2^)/3' was
changed to 'calc'. A new data item '_refine_ls_weighting_details' was
created with the value set to
'w=1/[\s^2^(Fo^2^)+(0.2000P)^2^+0.0000P] where P=(Fo^2^+2Fc^2^)/3'.

Automatic conversion script
Id: cif_fix_values 6909 2019-04-08 15:41:33Z antanas 
;
_cod_original_cell_volume 3293(6)
_cod_original_sg_symbol_H-M P212121
_cod_database_code 7702430

loop_
_symmetry_equiv_pos_as_xyz
'x, y, z'
'-x, y+1/2, -z+1/2'
'x+1/2, -y+1/2, -z'
'-x+1/2, -y, z+1/2'

loop_
_atom_site_label
_atom_site_type_symbol
_atom_site_fract_x
_atom_site_fract_y
_atom_site_fract_z
_atom_site_U_iso_or_equiv
_atom_site_adp_type
_atom_site_occupancy
_atom_site_calc_flag
_atom_site_refinement_flags
Cu Cu 0.16341(10) 0.21804(10) 0.16209(4) 0.0467(4) Uani 1 d .
C1 C 0.0510(9) 0.1589(9) 0.0688(3) 0.050(2) Uani 1 d .
C2 C 0.1916(10) 0.1047(8) 0.0683(3) 0.052(2) Uani 1 d .
H2A H 0.1866 0.0352 0.0519 0.063 Uiso 1 calc R
H2B H 0.2559 0.1493 0.0504 0.063 Uiso 1 calc R
N3 N 0.2351(8) 0.0912(7) 0.1207(3) 0.0509(18) Uani 1 d .
C4 C 0.3891(10) 0.0789(10) 0.1232(4) 0.061(3) Uani 1 d .
H4A H 0.4132 0.0530 0.1562 0.073 Uiso 1 calc R
H4B H 0.4164 0.0243 0.0994 0.073 Uiso 1 calc R
C5 C 0.4680(10) 0.1800(11) 0.1129(5) 0.071(3) Uani 1 d .
H5A H 0.4400 0.2079 0.0807 0.085 Uiso 1 calc R
H5B H 0.5629 0.1611 0.1103 0.085 Uiso 1 calc R
C6 C 0.4536(10) 0.2732(11) 0.1527(4) 0.063(3) Uani 1 d .
H6A H 0.4586 0.2421 0.1859 0.076 Uiso 1 calc R
H6B H 0.5290 0.3225 0.1491 0.076 Uiso 1 calc R
N7 N 0.3272(8) 0.3338(7) 0.1482(3) 0.0517(18) Uani 1 d .
C8 C 0.3279(12) 0.4167(10) 0.1895(4) 0.066(3) Uani 1 d .
H8A H 0.3978 0.4694 0.1826 0.079 Uiso 1 calc R
H8B H 0.3506 0.3814 0.2206 0.079 Uiso 1 calc R
C9 C 0.1913(14) 0.4759(9) 0.1958(4) 0.068(3) Uani 1 d .
H9A H 0.2076 0.5429 0.2134 0.081 Uiso 1 calc R
H9B H 0.1573 0.4941 0.1629 0.081 Uiso 1 calc R
C10 C 0.0857(11) 0.4162(8) 0.2225(4) 0.057(2) Uani 1 d .
H10A H 0.0135 0.4658 0.2309 0.069 Uiso 1 calc R
H10B H 0.1235 0.3895 0.2535 0.069 Uiso 1 calc R
N11 N 0.0263(8) 0.3233(7) 0.1946(3) 0.0526(19) Uani 1 d .
C12 C -0.0726(10) 0.3595(9) 0.1566(4) 0.057(2) Uani 1 d .
H12A H -0.0476 0.4304 0.1446 0.069 Uiso 1 calc R
H12B H -0.1616 0.3645 0.1716 0.069 Uiso 1 calc R
C13 C -0.0770(9) 0.2817(9) 0.1133(3) 0.053(2) Uani 1 d .
C14 C -0.1883(9) 0.2703(9) 0.0816(4) 0.057(2) Uani 1 d .
H14 H -0.2673 0.3102 0.0853 0.068 Uiso 1 calc R
C15 C -0.1705(12) 0.1927(11) 0.0435(4) 0.071(3) Uani 1 d .
H15 H -0.2429 0.1779 0.0224 0.086 Uiso 1 calc R
C16 C -0.0544(11) 0.1397(11) 0.0363(4) 0.064(3) Uani 1 d .
H16 H -0.0450 0.0912 0.0102 0.077 Uiso 1 calc R
N17 N 0.0386(8) 0.2292(7) 0.1055(3) 0.0482(17) Uani 1 d .
C21 C 0.1825(11) -0.0194(9) 0.1404(4) 0.058(2) Uani 1 d .
H21A H 0.2339 -0.0766 0.1247 0.070 Uiso 1 calc R
H21B H 0.1990 -0.0234 0.1761 0.070 Uiso 1 calc R
C22 C 0.0371(13) -0.0380(9) 0.1311(4) 0.063(3) Uani 1 d .
N23 N -0.0530(9) 0.0154(8) 0.1597(4) 0.065(2) Uani 1 d .
C24 C -0.1826(16) -0.0013(14) 0.1515(6) 0.092(4) Uani 1 d .
H24 H -0.2456 0.0383 0.1695 0.111 Uiso 1 calc R
C25 C -0.2301(19) -0.0783(16) 0.1156(7) 0.108(6) Uani 1 d .
H25 H -0.3220 -0.0924 0.1121 0.130 Uiso 1 calc R
C26 C -0.132(3) -0.1334(18) 0.0852(7) 0.134(9) Uani 1 d .
H26 H -0.1564 -0.1809 0.0600 0.161 Uiso 1 calc R
C27 C -0.0096(15) -0.1128(11) 0.0950(5) 0.077(3) Uani 1 d .
H27 H 0.0557 -0.1501 0.0769 0.093 Uiso 1 calc R
C31 C -0.0386(10) 0.2480(8) 0.2298(4) 0.054(2) Uani 1 d .
H31A H -0.0893 0.1938 0.2116 0.065 Uiso 1 calc R
H31B H -0.1005 0.2866 0.2514 0.065 Uiso 1 calc R
C32 C 0.0713(10) 0.1947(8) 0.2607(3) 0.051(2) Uani 1 d .
N33 N 0.1813(8) 0.1654(6) 0.2340(3) 0.0471(16) Uani 1 d .
C34 C 0.2837(9) 0.1194(8) 0.2586(4) 0.054(2) Uani 1 d .
H34 H 0.3601 0.0988 0.2408 0.065 Uiso 1 calc R
C35 C 0.2807(12) 0.1016(10) 0.3086(4) 0.065(3) Uani 1 d .
H35 H 0.3535 0.0685 0.3243 0.078 Uiso 1 calc R
C36 C 0.1699(12) 0.1327(8) 0.3359(4) 0.063(2) Uani 1 d .
H36 H 0.1679 0.1240 0.3703 0.076 Uiso 1 calc R
C37 C 0.0609(12) 0.1773(9) 0.3106(4) 0.062(3) Uani 1 d .
H37 H -0.0180 0.1950 0.3275 0.075 Uiso 1 calc R
C41 C 0.3114(11) 0.3877(9) 0.0992(4) 0.061(3) Uani 1 d .
H41A H 0.2197 0.4150 0.0973 0.074 Uiso 1 calc R
H41B H 0.3207 0.3332 0.0735 0.074 Uiso 1 calc R
C42 C 0.4046(11) 0.4778(10) 0.0866(4) 0.060(3) Uani 1 d .
N43 N 0.5376(9) 0.4470(8) 0.0761(3) 0.060(2) Uani 1 d .
C44 C 0.6227(12) 0.5224(13) 0.0618(4) 0.077(4) Uani 1 d .
H44 H 0.7120 0.5031 0.0556 0.092 Uiso 1 calc R
C45 C 0.5850(16) 0.6309(13) 0.0554(5) 0.085(4) Uani 1 d .
H45 H 0.6473 0.6814 0.0441 0.103 Uiso 1 calc R
C46 C 0.462(2) 0.6591(14) 0.0656(6) 0.099(5) Uani 1 d .
H46 H 0.4359 0.7307 0.0619 0.119 Uiso 1 calc R
C47 C 0.3664(14) 0.5828(11) 0.0822(5) 0.076(3) Uani 1 d .
H47 H 0.2786 0.6038 0.0900 0.092 Uiso 1 calc R
Cl1 Cl 0.0126(3) 0.5443(3) 0.01586(11) 0.0755(8) Uani 1 d .
O51 O 0.1184(18) 0.596(3) -0.0036(6) 0.223(13) Uani 1 d .
O52 O 0.0059(12) 0.5467(13) 0.0671(4) 0.114(4) Uani 1 d .
O53 O 0.033(4) 0.436(2) 0.0059(7) 0.239(14) Uani 1 d .
O54 O -0.1044(13) 0.5813(14) -0.0101(5) 0.124(4) Uani 1 d .
Cl2 Cl 0.6187(3) 0.2763(3) 0.28613(12) 0.0675(7) Uani 1 d .
O61 O 0.4961(11) 0.3052(11) 0.3090(6) 0.122(4) Uani 1 d .
O62 O 0.7255(11) 0.2535(8) 0.3214(3) 0.085(3) Uani 1 d .
O63 O 0.6021(13) 0.1836(9) 0.2551(4) 0.105(4) Uani 1 d .
O64 O 0.6626(11) 0.3651(7) 0.2550(4) 0.089(3) Uani 1 d .

loop_
_atom_site_aniso_label
_atom_site_aniso_U_11
_atom_site_aniso_U_22
_atom_site_aniso_U_33
_atom_site_aniso_U_23
_atom_site_aniso_U_13
_atom_site_aniso_U_12
Cu 0.0396(5) 0.0539(6) 0.0467(5) 0.0011(5) 0.0010(4) -0.0002(5)
C1 0.039(5) 0.070(6) 0.042(4) 0.005(4) -0.006(3) -0.001(4)
C2 0.052(6) 0.058(5) 0.048(4) -0.006(4) 0.011(4) 0.004(4)
N3 0.046(4) 0.050(5) 0.057(4) 0.009(4) 0.000(4) -0.003(3)
C4 0.052(5) 0.074(7) 0.056(5) -0.007(5) 0.001(4) 0.015(5)
C5 0.040(5) 0.086(8) 0.088(7) 0.002(6) 0.015(5) 0.005(5)
C6 0.040(5) 0.083(7) 0.066(6) 0.018(6) -0.003(4) -0.004(5)
N7 0.034(4) 0.060(4) 0.061(4) 0.006(4) -0.001(3) -0.012(4)
C8 0.058(6) 0.084(8) 0.056(5) 0.002(5) 0.002(5) -0.017(6)
C9 0.097(9) 0.045(5) 0.062(5) -0.010(4) 0.012(6) -0.005(6)
C10 0.059(6) 0.048(5) 0.066(6) -0.011(5) 0.012(5) 0.005(4)
N11 0.047(4) 0.056(5) 0.055(4) -0.005(4) 0.007(3) -0.002(4)
C12 0.042(5) 0.066(6) 0.064(6) 0.014(5) 0.002(4) 0.008(4)
C13 0.038(4) 0.062(6) 0.058(5) 0.014(5) 0.003(4) 0.000(5)
C14 0.040(5) 0.067(6) 0.064(5) 0.016(5) -0.001(4) 0.006(5)
C15 0.056(6) 0.099(9) 0.059(5) 0.010(6) -0.014(5) -0.002(6)
C16 0.056(6) 0.087(8) 0.049(5) -0.007(5) -0.001(4) 0.002(6)
N17 0.045(4) 0.052(4) 0.048(4) 0.007(3) 0.002(3) 0.005(4)
C21 0.063(7) 0.055(6) 0.057(5) 0.010(4) 0.002(5) 0.005(5)
C22 0.084(8) 0.055(6) 0.049(5) 0.016(4) -0.008(5) -0.013(6)
N23 0.052(5) 0.079(6) 0.065(5) 0.016(5) -0.003(4) 0.007(4)
C24 0.075(9) 0.110(11) 0.092(9) 0.005(8) -0.006(7) -0.017(8)
C25 0.086(10) 0.134(16) 0.104(11) 0.043(11) -0.039(9) -0.031(11)
C26 0.17(2) 0.144(17) 0.094(10) 0.023(11) -0.046(12) -0.100(17)
C27 0.080(9) 0.067(7) 0.084(8) 0.003(6) -0.019(7) -0.003(7)
C31 0.040(5) 0.062(6) 0.060(5) 0.000(4) 0.002(4) -0.003(4)
C32 0.044(5) 0.059(6) 0.050(4) -0.002(4) 0.002(4) 0.004(4)
N33 0.044(4) 0.053(4) 0.044(3) 0.007(3) 0.007(3) -0.004(3)
C34 0.034(4) 0.063(6) 0.066(5) -0.005(5) 0.000(4) -0.001(4)
C35 0.058(6) 0.077(7) 0.060(6) 0.014(5) -0.012(5) -0.002(6)
C36 0.075(7) 0.059(6) 0.055(5) 0.013(5) -0.003(6) -0.007(5)
C37 0.059(6) 0.059(6) 0.069(6) 0.005(5) 0.005(5) -0.008(5)
C41 0.056(6) 0.069(6) 0.060(5) -0.005(5) -0.001(4) -0.003(5)
C42 0.054(6) 0.071(7) 0.053(5) 0.011(5) 0.000(4) -0.005(5)
N43 0.051(5) 0.070(6) 0.060(5) 0.002(4) 0.003(4) -0.011(4)
C44 0.049(6) 0.118(11) 0.065(6) 0.016(7) -0.001(5) -0.038(7)
C45 0.082(9) 0.100(11) 0.075(7) 0.020(7) -0.002(6) -0.043(9)
C46 0.121(15) 0.070(9) 0.105(11) 0.004(8) -0.013(10) -0.018(9)
C47 0.074(8) 0.080(8) 0.075(7) 0.019(6) 0.017(6) -0.014(7)
Cl1 0.0581(15) 0.101(2) 0.0677(15) 0.0062(15) 0.0077(13) -0.0002(16)
O51 0.110(11) 0.41(4) 0.152(14) 0.108(19) 0.025(10) -0.061(17)
O52 0.093(8) 0.171(12) 0.078(6) -0.002(7) 0.012(5) 0.027(8)
O53 0.36(4) 0.22(2) 0.138(14) -0.055(15) -0.051(18) 0.11(3)
O54 0.089(8) 0.165(12) 0.119(8) 0.031(9) -0.012(7) 0.007(8)
Cl2 0.0461(12) 0.0638(15) 0.0925(17) 0.0041(15) -0.0089(12) -0.0036(12)
O61 0.067(6) 0.122(9) 0.176(11) -0.009(9) 0.040(7) 0.019(7)
O62 0.090(6) 0.094(7) 0.073(4) 0.004(4) -0.023(5) -0.005(5)
O63 0.123(9) 0.084(7) 0.110(7) -0.009(6) -0.051(7) 0.006(6)
O64 0.065(5) 0.079(6) 0.123(7) 0.030(5) -0.015(5) -0.005(5)

loop_
_atom_type_symbol
_atom_type_description
_atom_type_scat_dispersion_real
_atom_type_scat_dispersion_imag
_atom_type_scat_source
C C 0.0033 0.0016 'International Tables Vol C Tables 4.2.6.8 and 6.1.1.4'
H H 0.0000 0.0000 'International Tables Vol C Tables 4.2.6.8 and 6.1.1.4'
N N 0.0061 0.0033 'International Tables Vol C Tables 4.2.6.8 and 6.1.1.4'
O O 0.0106 0.0060 'International Tables Vol C Tables 4.2.6.8 and 6.1.1.4'
Cu Cu 0.3201 1.2651 'International Tables Vol C Tables 4.2.6.8 and 6.1.1.4'
Cl Cl 0.1484 0.1585 'International Tables Vol C Tables 4.2.6.8 and 6.1.1.4'

loop_
_geom_angle_atom_site_label_1
_geom_angle_atom_site_label_2
_geom_angle_atom_site_label_3
_geom_angle
N17 Cu N33 143.8(3)
N17 Cu N3 81.5(3)
N33 Cu N3 103.6(3)
N17 Cu N11 82.5(3)
N33 Cu N11 82.1(3)
N3 Cu N11 159.3(3)
N17 Cu N7 106.7(3)
N33 Cu N7 107.8(3)
N3 Cu N7 99.0(3)
N11 Cu N7 98.1(3)
N17 C1 C16 120.9(9)
N17 C1 C2 112.2(8)
C16 C1 C2 126.9(9)
N3 C2 C1 107.7(7)
C2 N3 C4 110.0(8)
C2 N3 C21 109.0(8)
C4 N3 C21 103.2(8)
C2 N3 Cu 109.1(6)
C4 N3 Cu 113.3(7)
C21 N3 Cu 112.1(6)
C5 C4 N3 115.1(9)
C4 C5 C6 116.0(9)
N7 C6 C5 113.4(8)
C6 N7 C41 113.3(8)
C6 N7 C8 106.6(8)
C41 N7 C8 110.0(8)
C6 N7 Cu 106.2(7)
C41 N7 Cu 111.5(6)
C8 N7 Cu 109.0(6)
N7 C8 C9 113.5(9)
C10 C9 C8 115.8(10)
C9 C10 N11 115.2(8)
C31 N11 C12 110.2(8)
C31 N11 C10 109.9(8)
C12 N11 C10 111.7(8)
C31 N11 Cu 98.8(6)
C12 N11 Cu 109.5(6)
C10 N11 Cu 116.0(6)
N11 C12 C13 110.7(8)
N17 C13 C14 122.1(10)
N17 C13 C12 114.1(8)
C14 C13 C12 123.6(9)
C13 C14 C15 114.2(9)
C16 C15 C14 123.0(10)
C15 C16 C1 118.3(11)
C1 N17 C13 121.3(8)
C1 N17 Cu 118.1(6)
C13 N17 Cu 117.0(6)
C22 C21 N3 113.8(8)
N23 C22 C27 119.6(12)
N23 C22 C21 118.0(10)
C27 C22 C21 122.3(12)
C24 N23 C22 118.1(12)
N23 C24 C25 122.4(16)
C24 C25 C26 118.3(15)
C27 C26 C25 115.6(17)
C26 C27 C22 125.9(18)
N11 C31 C32 108.3(8)
N33 C32 C37 122.6(9)
N33 C32 C31 113.9(8)
C37 C32 C31 123.5(9)
C34 N33 C32 117.6(8)
C34 N33 Cu 131.9(6)
C32 N33 Cu 110.1(6)
N33 C34 C35 122.7(10)
C34 C35 C36 119.8(10)
C35 C36 C37 118.2(10)
C32 C37 C36 119.0(11)
N7 C41 C42 118.4(9)
C47 C42 N43 120.4(11)
C47 C42 C41 124.5(11)
N43 C42 C41 115.0(10)
C44 N43 C42 117.7(11)
N43 C44 C45 123.1(13)
C46 C45 C44 118.8(13)
C45 C46 C47 120.9(16)
C42 C47 C46 119.0(14)
O51 Cl1 O52 114.7(11)
O51 Cl1 O53 106(2)
O52 Cl1 O53 102.7(11)
O51 Cl1 O54 106.8(11)
O52 Cl1 O54 116.2(8)
O53 Cl1 O54 109.5(15)
O61 Cl2 O63 111.2(8)
O61 Cl2 O62 113.2(8)
O63 Cl2 O62 107.9(6)
O61 Cl2 O64 108.4(8)
O63 Cl2 O64 108.2(7)
O62 Cl2 O64 107.8(6)

loop_
_geom_bond_atom_site_label_1
_geom_bond_atom_site_label_2
_geom_bond_distance
Cu N17 1.962(7)
Cu N33 2.043(7)
Cu N3 2.053(9)
Cu N11 2.075(8)
Cu N7 2.198(8)
C1 N17 1.321(13)
C1 C16 1.378(14)
C1 C2 1.545(14)
C2 N3 1.479(12)
N3 C4 1.533(13)
N3 C21 1.562(13)
C4 C5 1.504(17)
C5 C6 1.581(18)
C6 N7 1.464(14)
N7 C41 1.483(13)
N7 C8 1.510(14)
C8 C9 1.547(17)
C9 C10 1.467(16)
C10 N11 1.495(13)
N11 C31 1.476(13)
N11 C12 1.482(13)
C12 C13 1.511(16)
C13 N17 1.332(12)
C13 C14 1.397(13)
C14 C15 1.416(17)
C15 C16 1.338(17)
C21 C22 1.478(16)
C22 N23 1.349(16)
C22 C27 1.419(17)
N23 C24 1.318(18)
C24 C25 1.43(2)
C25 C26 1.44(3)
C26 C27 1.26(2)
C31 C32 1.518(13)
C32 N33 1.352(12)
C32 C37 1.358(15)
N33 C34 1.337(13)
C34 C35 1.359(15)
C35 C36 1.372(17)
C36 C37 1.390(17)
C41 C42 1.489(16)
C42 C47 1.363(19)
C42 N43 1.399(15)
N43 C44 1.316(15)
C44 C45 1.41(2)
C45 C46 1.30(2)
C46 C47 1.41(2)
Cl1 O51 1.337(17)
Cl1 O52 1.376(11)
Cl1 O53 1.39(2)
Cl1 O54 1.426(13)
Cl2 O61 1.406(10)
Cl2 O63 1.429(11)
Cl2 O62 1.446(9)
Cl2 O64 1.449(9)
